data_2022640
loop_
_publ_author_name
'OmarAli, Al-Ameen Bariz'
'Al-Karawi, Ahmed Jasim M.'
'Awad, Adil A.'
'Dege, Necmi'
'Kans\?iz, Sevgi'
'Agar, Erbil'
'Hussein, Zaman Ahmed'
'Mohammed, Iman Rajab'

_publ_section_title
;
 Two new zinc(II) and mercury(II) complexes based on
 N,N'-(cyclohexane-1,2-diylidene)bis(4-fluorobenzohydrazide): synthesis,
 crystal structures and antibacterial activities
;
_journal_coden_ASTM ACSCGG
_journal_coeditor_code QF3037
_journal_issue 5
_journal_name_full
;
 Acta Crystallographica, Section C: Structural Chemistry
;
_journal_page_first 476
_journal_page_last 482
_journal_paper_doi 10.1107/S2053229620004994
_journal_volume 76
_journal_year 2020
_chemical_formula_iupac '[Zn Cl2 (C20 H18 F2 N4 O2)]'
_chemical_formula_moiety 'C20 H18 Cl2 F2 N4 O2 Zn'
_chemical_formula_sum 'C20 H18 Cl2 F2 N4 O2 Zn'
_chemical_formula_weight 520.65
_chemical_name_systematic
Dichlorido[<i>N</i>,<i>N</i>'-(cyclohexane-1,2-diylidene)bis(4-fluorobenzohydrazide)-\k^2^<i>N</i>',<i>O</i>]zinc(II)
_space_group_crystal_system monoclinic
_space_group_IT_number 14
_space_group_name_Hall '-P 2ybc'
_space_group_name_H-M_alt 'P 1 21/c 1'
_atom_sites_solution_hydrogens geom
_audit_creation_method SHELXL-2018/3
_audit_update_record
;
2020-03-20 # Formatted by publCIF

2020-04-09 # Formatted by IUCr publCIF
;
_cell_angle_alpha 90
_cell_angle_beta 105.165(4)
_cell_angle_gamma 90
_cell_formula_units_Z 4
_cell_length_a 9.7682(5)
_cell_length_b 17.3071(7)
_cell_length_c 13.3524(7)
_cell_measurement_reflns_used 19667
_cell_measurement_temperature 296(2)
_cell_measurement_theta_max 30.56
_cell_measurement_theta_min 1.97
_cell_volume 2178.74(19)
_computing_cell_refinement
;
<i>X-AREA</i> (Stoe & Cie, 2002)
;
_computing_data_collection
;
<i>X-AREA</i> (Stoe & Cie, 2002)
;
_computing_data_reduction
;
<i>X-RED32</i> (Stoe & Cie, 2002)
;
_computing_molecular_graphics
;
PLATON (Spek, 2020) and ORTEP-3 for Windows (Farrugia, 2012)
;
_computing_publication_material
;
SHELXL2018 (Sheldrick, 2015b)
;
_computing_structure_refinement
;
SHELXL2018 (Sheldrick, 2015b)
;
_computing_structure_solution
;
SHELXT (Sheldrick, 2015a)
;
_diffrn_ambient_temperature 293(2)
_diffrn_detector 'image plate (34 cm diameter)'
_diffrn_detector_area_resol_mean 6.67
_diffrn_detector_type STOE
_diffrn_measured_fraction_theta_full 1.000
_diffrn_measured_fraction_theta_max 0.995
_diffrn_measurement_details ' 174 frames, detector distance = 82 mm'
_diffrn_measurement_device '2-circle goniometer'
_diffrn_measurement_device_type 'Stoe IPDS 2'
_diffrn_measurement_method 'rotation method'
_diffrn_radiation_collimation '0.8 mm diameter, multiple pinhole'
_diffrn_radiation_monochromator 'plane graphite'
_diffrn_radiation_polarisn_norm 0
_diffrn_radiation_type 'Mo K\a'
_diffrn_radiation_wavelength 0.71073
_diffrn_reflns_av_R_equivalents 0.0775
_diffrn_reflns_av_unetI/netI 0.0635
_diffrn_reflns_Laue_measured_fraction_full 1.000
_diffrn_reflns_Laue_measured_fraction_max 0.995
_diffrn_reflns_limit_h_max 13
_diffrn_reflns_limit_h_min -13
_diffrn_reflns_limit_k_max 23
_diffrn_reflns_limit_k_min -24
_diffrn_reflns_limit_l_max 18
_diffrn_reflns_limit_l_min -18
_diffrn_reflns_number 21812
_diffrn_reflns_point_group_measured_fraction_full 1.000
_diffrn_reflns_point_group_measured_fraction_max 0.995
_diffrn_reflns_theta_full 25.242
_diffrn_reflns_theta_max 30.171
_diffrn_reflns_theta_min 1.970
_diffrn_source 'sealed X-ray tube, 12 x 0.4 mm long-fine focus'
_diffrn_source_current 45
_diffrn_source_power 2.25
_diffrn_source_voltage 50
_exptl_absorpt_coefficient_mu 1.414
_exptl_absorpt_correction_T_max 0.7669
_exptl_absorpt_correction_T_min 0.5101
_exptl_absorpt_correction_type integration
_exptl_absorpt_process_details
;
(X-RED32; Stoe & Cie, 2002)
;
_exptl_crystal_colour yellow
_exptl_crystal_density_diffrn 1.587
_exptl_crystal_description prism
_exptl_crystal_F_000 1056
_exptl_crystal_size_max 0.640
_exptl_crystal_size_mid 0.377
_exptl_crystal_size_min 0.220
_refine_diff_density_max 0.524
_refine_diff_density_min -0.469
_refine_diff_density_rms 0.089
_refine_ls_extinction_coef .
_refine_ls_extinction_method none
_refine_ls_goodness_of_fit_ref 1.032
_refine_ls_hydrogen_treatment constr
_refine_ls_matrix_type full
_refine_ls_number_parameters 281
_refine_ls_number_reflns 6409
_refine_ls_number_restraints 48
_refine_ls_restrained_S_all 1.049
_refine_ls_R_factor_all 0.1236
_refine_ls_R_factor_gt 0.0773
_refine_ls_shift/su_max 0.001
_refine_ls_shift/su_mean 0.000
_refine_ls_structure_factor_coef Fsqd
_refine_ls_weighting_details 'w=1/[\s^2^(Fo^2^)+(0.0859P)^2^+1.9025P] where P=(Fo^2^+2Fc^2^)/3'
_refine_ls_weighting_scheme calc
_refine_ls_wR_factor_gt 0.1778
_refine_ls_wR_factor_ref 0.1988
_reflns_Friedel_coverage 0.000
_reflns_Friedel_fraction_full .
_reflns_Friedel_fraction_max .
_reflns_number_gt 3712
_reflns_number_total 6409
_reflns_threshold_expression 'I > 2\s(I)'
_cod_data_source_file qf3037sup1_shelx_1.cif
_cod_data_source_block shelx_1
_cod_original_sg_symbol_H-M 'P 21/c'
_cod_database_code 2022640
_publcif_datablock.id {f4181738-b50e-49f8-890d-636d02a071ac}

_shelx_shelxl_version_number 2018/3
_shelx_space_group_comment
;
The symmetry employed for this shelxl refinement is uniquely defined
by the following loop, which should always be used as a source of
symmetry information in preference to the above space-group names.
They are only intended as comments.
;

loop_
_space_group_symop_operation_xyz
'x, y, z'
'-x, y+1/2, -z+1/2'
'-x, -y, -z'
'x, -y-1/2, z-1/2'

loop_
_atom_site_label
_atom_site_type_symbol
_atom_site_fract_x
_atom_site_fract_y
_atom_site_fract_z
_atom_site_U_iso_or_equiv
_atom_site_adp_type
_atom_site_occupancy
_atom_site_site_symmetry_order
_atom_site_calc_flag
_atom_site_refinement_flags_posn
_atom_site_refinement_flags_adp
_atom_site_refinement_flags_occupancy
_atom_site_disorder_assembly
_atom_site_disorder_group
Zn1 Zn 0.19181(6) 0.70598(3) 0.54901(5) 0.05246(18) Uani 1 1 d . . . . .
Cl2 Cl 0.01999(14) 0.77893(8) 0.46033(13) 0.0703(4) Uani 1 1 d . . . . .
Cl1 Cl 0.2705(2) 0.71079(10) 0.71779(12) 0.0819(4) Uani 1 1 d . . . . .
O1 O 0.1684(3) 0.59503(19) 0.4980(3) 0.0571(8) Uani 1 1 d . . . . .
F2 F 0.2590(4) 0.27168(18) 0.3162(3) 0.0835(11) Uani 1 1 d . . . . .
N3 N 0.5860(4) 0.6720(2) 0.3910(3) 0.0492(8) Uani 1 1 d . . . . .
N1 N 0.3594(4) 0.6238(2) 0.4391(3) 0.0483(8) Uani 1 1 d . . . . .
H1 H 0.421951 0.610293 0.407526 0.058 Uiso 1 1 calc DR U . . .
N4 N 0.6968(4) 0.6576(2) 0.3497(3) 0.0508(9) Uani 1 1 d . . . . .
H4 H 0.758323 0.692937 0.348394 0.061 Uiso 1 1 calc R U . . .
N2 N 0.3557(4) 0.6969(2) 0.4781(3) 0.0473(8) Uani 1 1 d . . . . .
F1 F 1.1319(5) 0.5202(3) 0.1138(3) 0.1075(14) Uani 1 1 d . . . . .
O2 O 0.6224(5) 0.5357(3) 0.3142(4) 0.0893(15) Uani 1 1 d . . . . .
C1 C 0.2586(5) 0.5739(3) 0.4532(4) 0.0483(9) Uani 1 1 d . . . . .
C8 C 0.4467(5) 0.7493(2) 0.4697(4) 0.0466(9) Uani 1 1 d . . . . .
C2 C 0.2610(5) 0.4946(3) 0.4151(4) 0.0479(9) Uani 1 1 d . . . . .
C16 C 0.9308(5) 0.6247(3) 0.2591(4) 0.0529(11) Uani 1 1 d . . . . .
H16 H 0.930078 0.672740 0.290291 0.064 Uiso 1 1 calc R U . . .
C15 C 0.8279(5) 0.5709(3) 0.2626(3) 0.0482(10) Uani 1 1 d . . . . .
C14 C 0.7081(5) 0.5858(3) 0.3104(4) 0.0538(11) Uani 1 1 d . . . . .
C3 C 0.3707(5) 0.4666(3) 0.3757(4) 0.0549(11) Uani 1 1 d . . . . .
H3 H 0.444737 0.499317 0.371927 0.066 Uiso 1 1 calc DR U . . .
C17 C 1.0353(5) 0.6076(3) 0.2094(4) 0.0620(13) Uani 1 1 d . . . . .
H17 H 1.105896 0.643234 0.207633 0.074 Uiso 1 1 calc R U . . .
C13 C 0.5671(5) 0.7398(3) 0.4236(4) 0.0473(9) Uani 1 1 d . . . . .
C4 C 0.3709(6) 0.3914(3) 0.3426(4) 0.0582(12) Uani 1 1 d . . . . .
H4A H 0.444624 0.372141 0.317747 0.070 Uiso 1 1 calc R U . . .
C7 C 0.1485(5) 0.4456(3) 0.4166(4) 0.0591(12) Uani 1 1 d . . . . .
H7 H 0.073834 0.463939 0.441126 0.071 Uiso 1 1 calc R U . . .
C18 C 1.0318(6) 0.5371(4) 0.1633(5) 0.0693(15) Uani 1 1 d . . . . .
C5 C 0.2581(6) 0.3460(3) 0.3475(4) 0.0580(12) Uani 1 1 d . . . . .
C20 C 0.8284(6) 0.5001(3) 0.2158(5) 0.0647(13) Uani 1 1 d . . . . .
H20 H 0.758710 0.464022 0.218068 0.078 Uiso 1 1 calc R U . . .
C12 C 0.6609(7) 0.8080(3) 0.4220(6) 0.0733(13) Uani 1 1 d . U . . .
H12A H 0.752590 0.797740 0.469714 0.088 Uiso 1 1 calc R U . . .
H12B H 0.675424 0.811855 0.353031 0.088 Uiso 1 1 calc R U . . .
C6 C 0.1464(7) 0.3714(3) 0.3828(5) 0.0679(14) Uani 1 1 d . . . . .
H6 H 0.071023 0.338822 0.383577 0.082 Uiso 1 1 calc R U . . .
C19 C 0.9318(7) 0.4819(4) 0.1652(5) 0.0773(17) Uani 1 1 d . . . . .
H19 H 0.933085 0.434035 0.133773 0.093 Uiso 1 1 calc R U . . .
C9 C 0.4196(7) 0.8266(3) 0.5119(6) 0.0737(13) Uani 1 1 d . U . . .
H9A H 0.334071 0.847954 0.466134 0.088 Uiso 1 1 calc R U . . .
H9B H 0.400906 0.818418 0.578941 0.088 Uiso 1 1 calc R U . . .
C10 C 0.5312(8) 0.8836(4) 0.5243(6) 0.0833(12) Uani 1 1 d . U . . .
H10A H 0.488976 0.934266 0.524712 0.100 Uiso 1 1 calc R U . . .
H10B H 0.596824 0.875944 0.591942 0.100 Uiso 1 1 calc R U . . .
C11 C 0.6105(8) 0.8841(4) 0.4491(6) 0.0845(12) Uani 1 1 d . U . . .
H11A H 0.692419 0.917203 0.474247 0.101 Uiso 1 1 calc R U . . .
H11B H 0.552395 0.907309 0.386107 0.101 Uiso 1 1 calc R U . . .

loop_
_atom_site_aniso_label
_atom_site_aniso_U_11
_atom_site_aniso_U_22
_atom_site_aniso_U_33
_atom_site_aniso_U_23
_atom_site_aniso_U_13
_atom_site_aniso_U_12
Zn1 0.0449(3) 0.0530(3) 0.0640(3) -0.0069(3) 0.0223(2) 0.0010(2)
Cl2 0.0520(7) 0.0632(7) 0.0941(10) -0.0010(7) 0.0165(7) 0.0091(6)
Cl1 0.0963(11) 0.0831(10) 0.0636(8) -0.0063(7) 0.0163(8) 0.0024(9)
O1 0.0519(18) 0.0521(18) 0.074(2) -0.0095(16) 0.0275(17) -0.0067(15)
F2 0.113(3) 0.0467(15) 0.103(3) -0.0197(16) 0.048(2) -0.0188(17)
N3 0.0446(19) 0.051(2) 0.056(2) -0.0021(17) 0.0215(17) 0.0066(16)
N1 0.0435(18) 0.0417(18) 0.063(2) -0.0063(16) 0.0187(17) 0.0012(15)
N4 0.052(2) 0.0467(19) 0.062(2) 0.0025(17) 0.0289(19) 0.0044(16)
N2 0.0429(17) 0.0418(18) 0.062(2) -0.0084(16) 0.0216(16) 0.0013(14)
F1 0.099(3) 0.135(4) 0.113(3) -0.011(3) 0.070(3) 0.027(3)
O2 0.078(3) 0.076(3) 0.136(4) -0.037(3) 0.067(3) -0.028(2)
C1 0.045(2) 0.046(2) 0.053(2) -0.0036(19) 0.012(2) -0.0015(18)
C8 0.044(2) 0.042(2) 0.055(2) -0.0070(18) 0.0153(19) 0.0002(17)
C2 0.049(2) 0.044(2) 0.052(2) 0.0011(18) 0.014(2) 0.0013(18)
C16 0.053(2) 0.051(2) 0.058(3) 0.004(2) 0.020(2) 0.009(2)
C15 0.048(2) 0.052(2) 0.047(2) 0.0032(19) 0.016(2) 0.0099(19)
C14 0.050(2) 0.058(3) 0.059(3) -0.002(2) 0.023(2) 0.005(2)
C3 0.055(3) 0.045(2) 0.069(3) -0.009(2) 0.024(2) -0.008(2)
C17 0.051(3) 0.074(3) 0.068(3) 0.010(3) 0.028(2) 0.004(2)
C13 0.044(2) 0.048(2) 0.052(2) -0.0048(19) 0.0169(19) 0.0010(18)
C4 0.065(3) 0.048(2) 0.065(3) -0.009(2) 0.023(3) -0.002(2)
C7 0.054(3) 0.056(3) 0.072(3) -0.003(2) 0.025(2) -0.007(2)
C18 0.071(3) 0.081(4) 0.067(3) 0.003(3) 0.037(3) 0.020(3)
C5 0.079(3) 0.041(2) 0.056(3) -0.0051(19) 0.022(3) -0.007(2)
C20 0.060(3) 0.061(3) 0.076(4) -0.012(3) 0.023(3) 0.002(2)
C12 0.073(3) 0.060(2) 0.101(3) -0.003(2) 0.047(3) -0.009(2)
C6 0.073(3) 0.059(3) 0.079(4) -0.006(3) 0.031(3) -0.023(3)
C19 0.090(4) 0.070(4) 0.077(4) -0.020(3) 0.030(3) 0.021(3)
C9 0.078(3) 0.053(2) 0.107(3) -0.019(2) 0.053(3) -0.0073(19)
C10 0.087(3) 0.059(2) 0.117(3) -0.018(2) 0.049(2) -0.0146(19)
C11 0.088(3) 0.061(2) 0.117(3) -0.014(2) 0.049(2) -0.014(2)

loop_
_atom_type_symbol
_atom_type_description
_atom_type_scat_dispersion_real
_atom_type_scat_dispersion_imag
_atom_type_scat_source
C C 0.0033 0.0016 'International Tables Vol C Tables 4.2.6.8 and 6.1.1.4'
H H 0.0000 0.0000 'International Tables Vol C Tables 4.2.6.8 and 6.1.1.4'
Cl Cl 0.1484 0.1585 'International Tables Vol C Tables 4.2.6.8 and 6.1.1.4'
F F 0.0171 0.0103 'International Tables Vol C Tables 4.2.6.8 and 6.1.1.4'
N N 0.0061 0.0033 'International Tables Vol C Tables 4.2.6.8 and 6.1.1.4'
O O 0.0106 0.0060 'International Tables Vol C Tables 4.2.6.8 and 6.1.1.4'
Zn Zn 0.2839 1.4301 'International Tables Vol C Tables 4.2.6.8 and 6.1.1.4'

loop_
_geom_angle_atom_site_label_1
_geom_angle_atom_site_label_2
_geom_angle_atom_site_label_3
_geom_angle
_geom_angle_site_symmetry_1
_geom_angle_site_symmetry_3
_geom_angle_publ_flag
O1 Zn1 N2 78.88(13) . . ?
O1 Zn1 Cl1 111.12(12) . . y
N2 Zn1 Cl1 111.68(13) . . y
O1 Zn1 Cl2 111.20(12) . . y
N2 Zn1 Cl2 111.90(12) . . y
Cl1 Zn1 Cl2 123.39(7) . . ?
C1 O1 Zn1 114.1(3) . . ?
C13 N3 N4 120.4(4) . . ?
C1 N1 N2 116.1(3) . . y
C1 N1 H1 121.9 . . ?
N2 N1 H1 121.9 . . ?
N3 N4 C14 118.4(4) . . y
N3 N4 H4 120.8 . . ?
C14 N4 H4 120.8 . . ?
C8 N2 N1 121.7(3) . . ?
C8 N2 Zn1 128.1(3) . . ?
N1 N2 Zn1 110.2(3) . . ?
O1 C1 N1 120.7(4) . . ?
O1 C1 C2 121.4(4) . . y
N1 C1 C2 117.9(4) . . y
N2 C8 C13 126.9(4) . . ?
N2 C8 C9 113.5(4) . . ?
C13 C8 C9 119.7(4) . . ?
C7 C2 C3 118.7(4) . . ?
C7 C2 C1 118.7(4) . . ?
C3 C2 C1 122.6(4) . . ?
C15 C16 C17 120.4(5) . . ?
C15 C16 H16 119.8 . . ?
C17 C16 H16 119.8 . . ?
C20 C15 C16 119.8(4) . . ?
C20 C15 C14 116.3(4) . . ?
C16 C15 C14 123.9(4) . . ?
O2 C14 N4 120.5(4) . . ?
O2 C14 C15 121.4(4) . . ?
N4 C14 C15 118.1(4) . . ?
C4 C3 C2 121.0(4) . . ?
C4 C3 H3 119.5 . . ?
C2 C3 H3 119.5 . . ?
C18 C17 C16 118.2(5) . . ?
C18 C17 H17 120.9 . . ?
C16 C17 H17 120.9 . . ?
N3 C13 C8 116.5(4) . . ?
N3 C13 C12 125.0(4) . . ?
C8 C13 C12 118.5(4) . . ?
C5 C4 C3 117.3(5) . . ?
C5 C4 H4A 121.3 . . ?
C3 C4 H4A 121.3 . . ?
C6 C7 C2 120.9(5) . . ?
C6 C7 H7 119.5 . . ?
C2 C7 H7 119.5 . . ?
F1 C18 C17 118.7(6) . . ?
F1 C18 C19 118.0(5) . . ?
C17 C18 C19 123.3(5) . . ?
F2 C5 C4 117.4(5) . . ?
F2 C5 C6 118.8(5) . . ?
C4 C5 C6 123.8(5) . . ?
C15 C20 C19 120.8(5) . . ?
C15 C20 H20 119.6 . . ?
C19 C20 H20 119.6 . . ?
C11 C12 C13 116.9(5) . . ?
C11 C12 H12A 108.1 . . ?
C13 C12 H12A 108.1 . . ?
C11 C12 H12B 108.1 . . ?
C13 C12 H12B 108.1 . . ?
H12A C12 H12B 107.3 . . ?
C7 C6 C5 118.2(5) . . ?
C7 C6 H6 120.9 . . ?
C5 C6 H6 120.9 . . ?
C18 C19 C20 117.6(5) . . ?
C18 C19 H19 121.2 . . ?
C20 C19 H19 121.2 . . ?
C10 C9 C8 116.7(5) . . ?
C10 C9 H9A 108.1 . . ?
C8 C9 H9A 108.1 . . ?
C10 C9 H9B 108.1 . . ?
C8 C9 H9B 108.1 . . ?
H9A C9 H9B 107.3 . . ?
C11 C10 C9 117.2(6) . . ?
C11 C10 H10A 108.0 . . ?
C9 C10 H10A 108.0 . . ?
C11 C10 H10B 108.0 . . ?
C9 C10 H10B 108.0 . . ?
H10A C10 H10B 107.2 . . ?
C10 C11 C12 116.4(6) . . ?
C10 C11 H11A 108.2 . . ?
C12 C11 H11A 108.2 . . ?
C10 C11 H11B 108.2 . . ?
C12 C11 H11B 108.2 . . ?
H11A C11 H11B 107.4 . . ?

loop_
_geom_bond_atom_site_label_1
_geom_bond_atom_site_label_2
_geom_bond_distance
_geom_bond_site_symmetry_2
_geom_bond_publ_flag
Zn1 O1 2.030(3) . y
Zn1 N2 2.068(3) . y
Zn1 Cl1 2.1842(17) . y
Zn1 Cl2 2.1848(15) . y
O1 C1 1.243(5) . y
F2 C5 1.353(6) . y
N3 C13 1.281(6) . y
N3 N4 1.360(5) . y
N1 C1 1.360(6) . y
N1 N2 1.372(5) . y
N1 H1 0.8600 . ?
N4 C14 1.366(6) . y
N4 H4 0.8600 . ?
N2 C8 1.296(5) . y
F1 C18 1.347(6) . y
O2 C14 1.215(6) . y
C1 C2 1.466(6) . y
C8 C13 1.472(6) . ?
C8 C9 1.502(6) . ?
C2 C7 1.392(6) . ?
C2 C3 1.398(6) . ?
C16 C15 1.380(7) . ?
C16 C17 1.388(7) . ?
C16 H16 0.9300 . ?
C15 C20 1.377(7) . ?
C15 C14 1.494(6) . y
C3 C4 1.375(7) . ?
C3 H3 0.9300 . ?
C17 C18 1.363(8) . ?
C17 H17 0.9300 . ?
C13 C12 1.497(7) . ?
C4 C5 1.368(7) . ?
C4 H4A 0.9300 . ?
C7 C6 1.360(8) . ?
C7 H7 0.9300 . ?
C18 C19 1.372(9) . ?
C5 C6 1.370(8) . ?
C20 C19 1.391(8) . ?
C20 H20 0.9300 . ?
C12 C11 1.484(8) . ?
C12 H12A 0.9700 . ?
C12 H12B 0.9700 . ?
C6 H6 0.9300 . ?
C19 H19 0.9300 . ?
C9 C10 1.447(8) . ?
C9 H9A 0.9700 . ?
C9 H9B 0.9700 . ?
C10 C11 1.420(9) . ?
C10 H10A 0.9700 . ?
C10 H10B 0.9700 . ?
C11 H11A 0.9700 . ?
C11 H11B 0.9700 . ?

loop_
_geom_hbond_atom_site_label_D
_geom_hbond_atom_site_label_H
_geom_hbond_atom_site_label_A
_geom_hbond_distance_DH
_geom_hbond_distance_HA
_geom_hbond_distance_DA
_geom_hbond_angle_DHA
_geom_hbond_site_symmetry_A
_geom_hbond_publ_flag
N1 H1 N3 0.86 1.99 2.5986(4) 127 . yes

loop_
_geom_torsion_atom_site_label_1
_geom_torsion_atom_site_label_2
_geom_torsion_atom_site_label_3
_geom_torsion_atom_site_label_4
_geom_torsion
_geom_torsion_site_symmetry_1
_geom_torsion_site_symmetry_2
_geom_torsion_site_symmetry_3
_geom_torsion_site_symmetry_4
C13 N3 N4 C14 -176.2(5) . . . .
C1 N1 N2 C8 179.7(4) . . . .
C1 N1 N2 Zn1 0.5(5) . . . .
Zn1 O1 C1 N1 -1.7(6) . . . .
Zn1 O1 C1 C2 177.6(3) . . . .
N2 N1 C1 O1 0.8(7) . . . .
N2 N1 C1 C2 -178.5(4) . . . .
N1 N2 C8 C13 -2.7(7) . . . .
Zn1 N2 C8 C13 176.5(4) . . . .
N1 N2 C8 C9 176.7(5) . . . .
Zn1 N2 C8 C9 -4.2(7) . . . .
O1 C1 C2 C7 8.9(7) . . . .
N1 C1 C2 C7 -171.8(5) . . . .
O1 C1 C2 C3 -172.1(5) . . . .
N1 C1 C2 C3 7.2(7) . . . .
C17 C16 C15 C20 -0.5(8) . . . .
C17 C16 C15 C14 -177.3(5) . . . .
N3 N4 C14 O2 -1.4(8) . . . .
N3 N4 C14 C15 178.4(4) . . . .
C20 C15 C14 O2 5.3(8) . . . .
C16 C15 C14 O2 -177.8(5) . . . .
C20 C15 C14 N4 -174.4(5) . . . .
C16 C15 C14 N4 2.4(7) . . . .
C7 C2 C3 C4 -2.3(8) . . . .
C1 C2 C3 C4 178.7(5) . . . .
C15 C16 C17 C18 1.0(8) . . . .
N4 N3 C13 C8 -178.3(4) . . . .
N4 N3 C13 C12 -0.9(8) . . . .
N2 C8 C13 N3 -2.0(8) . . . .
C9 C8 C13 N3 178.6(5) . . . .
N2 C8 C13 C12 -179.6(5) . . . .
C9 C8 C13 C12 1.0(8) . . . .
C2 C3 C4 C5 1.4(8) . . . .
C3 C2 C7 C6 1.5(8) . . . .
C1 C2 C7 C6 -179.5(5) . . . .
C16 C17 C18 F1 179.3(5) . . . .
C16 C17 C18 C19 -1.2(9) . . . .
C3 C4 C5 F2 -179.1(5) . . . .
C3 C4 C5 C6 0.4(9) . . . .
C16 C15 C20 C19 0.2(8) . . . .
C14 C15 C20 C19 177.2(5) . . . .
N3 C13 C12 C11 171.5(6) . . . .
C8 C13 C12 C11 -11.1(9) . . . .
C2 C7 C6 C5 0.3(9) . . . .
F2 C5 C6 C7 178.3(5) . . . .
C4 C5 C6 C7 -1.2(9) . . . .
F1 C18 C19 C20 -179.6(6) . . . .
C17 C18 C19 C20 1.0(10) . . . .
C15 C20 C19 C18 -0.4(9) . . . .
N2 C8 C9 C10 168.1(6) . . . .
C13 C8 C9 C10 -12.5(9) . . . .
C8 C9 C10 C11 35.5(10) . . . .
C9 C10 C11 C12 -46.5(11) . . . .
C13 C12 C11 C10 33.6(10) . . . .

_cod_database_fobs_code 2022640
